data_4339403
loop_
_publ_author_name
'Crimmin, Mark R.'
'Barrett, Anthony G. M.'
'Hill, Michael S.'
'Hitchcock, Peter B.'
'Procopiou, Panayiotis A.'

_publ_section_title
;
 Bis(diphenylphosphido) derivatives of the heavier group 2 elements.
;
_journal_issue 24
_journal_name_full 'Inorganic chemistry'
_journal_page_first 10410
_journal_page_last 10415
_journal_paper_doi 10.1021/ic701608x
_journal_volume 46
_journal_year 2007
_chemical_compound_source 'synthesis as described'
_chemical_formula_moiety 'C40 H52 O4 P2 Sr'
_chemical_formula_sum 'C40 H52 O4 P2 Sr'
_chemical_formula_weight 746.38
_chemical_name_systematic
;
 ?
;
_space_group_IT_number 14
_symmetry_cell_setting monoclinic
_symmetry_Int_Tables_number 14
_symmetry_space_group_name_Hall '-P 2yn'
_symmetry_space_group_name_H-M 'P 1 21/n 1'
_atom_sites_solution_hydrogens geom
_atom_sites_solution_primary direct
_atom_sites_solution_secondary difmap
_audit_conform_dict_location ftp://ftp.iucr.org/pub/cif_core.dic
_audit_conform_dict_name cif_core.dic
_audit_conform_dict_version 2.3
_audit_creation_date 2006-04-21T11:49:50-00:00
_audit_creation_method 'WinGX routine CIF_UPDATE'
_cell_angle_alpha 90
_cell_angle_beta 104.127(1)
_cell_angle_gamma 90
_cell_formula_units_Z 4
_cell_length_a 11.7671(2)
_cell_length_b 16.0751(4)
_cell_length_c 20.9647(5)
_cell_measurement_reflns_used 26530
_cell_measurement_temperature 173(2)
_cell_measurement_theta_max 26.022
_cell_measurement_theta_min 3.395
_cell_measurement_wavelength 0.71073
_cell_volume 3845.69(15)
_computing_cell_refinement 'HKL Scalepack (Otwinowski & Minor 1997)'
_computing_data_collection 'Collect (Nonius BV, 1997-2000)'
_computing_data_reduction 'HKL Denzo and Scalepack (Otwinowski & Minor 1997)'
_computing_molecular_graphics 'Ortep-3 for Windows (Farrugia, 1997)'
_computing_publication_material 'WinGX publication routines (Farrugia, 1999)'
_computing_structure_refinement 'SHELXL-97 (Sheldrick, 1997)'
_computing_structure_solution 'SHELXS-86 (Sheldrick, 1986)'
_diffrn_ambient_temperature 173(2)
_diffrn_detector 'CCD plate'
_diffrn_detector_area_resol_mean 9
_diffrn_measured_fraction_theta_full 0.994
_diffrn_measured_fraction_theta_max 0.994
_diffrn_measurement_device '95mm CCD camera on \k-goniostat'
_diffrn_measurement_device_type KappaCCD
_diffrn_measurement_method 'CCD rotation images, thick slices'
_diffrn_orient_matrix_type 'by Nonius Collect from scalepack cell'
_diffrn_orient_matrix_UB_11 0.780706E-1
_diffrn_orient_matrix_UB_12 -0.242041E-1
_diffrn_orient_matrix_UB_13 -0.4857E-3
_diffrn_orient_matrix_UB_21 -0.264346E-1
_diffrn_orient_matrix_UB_22 -0.75247E-2
_diffrn_orient_matrix_UB_23 -0.487311E-1
_diffrn_orient_matrix_UB_31 0.297609E-1
_diffrn_orient_matrix_UB_32 0.05681
_diffrn_orient_matrix_UB_33 -0.66616E-2
_diffrn_radiation_monochromator graphite
_diffrn_radiation_probe x-ray
_diffrn_radiation_type MoK\a
_diffrn_radiation_wavelength 0.7107
_diffrn_reflns_av_R_equivalents 0.0482
_diffrn_reflns_av_unetI/netI 0.0406
_diffrn_reflns_limit_h_max 14
_diffrn_reflns_limit_h_min -14
_diffrn_reflns_limit_k_max 19
_diffrn_reflns_limit_k_min -19
_diffrn_reflns_limit_l_max 25
_diffrn_reflns_limit_l_min -25
_diffrn_reflns_number 30554
_diffrn_reflns_theta_full 26.01
_diffrn_reflns_theta_max 26.01
_diffrn_reflns_theta_min 3.45
_diffrn_source 'Enraf Nonius FR590'
_exptl_absorpt_coefficient_mu 1.523
_exptl_absorpt_correction_T_max 0.8068
_exptl_absorpt_correction_T_min 0.7316
_exptl_absorpt_correction_type multi-scan
_exptl_absorpt_process_details
;
        [c.f. r.h. blessing, acta cryst. (1995), a51, 33-38]
;
_exptl_crystal_colour yellow
_exptl_crystal_density_diffrn 1.289
_exptl_crystal_density_method 'not measured'
_exptl_crystal_description prism
_exptl_crystal_F_000 1568
_exptl_crystal_size_max 0.25
_exptl_crystal_size_mid 0.15
_exptl_crystal_size_min 0.1
_refine_diff_density_max 0.486
_refine_diff_density_min -0.388
_refine_diff_density_rms 0.053
_refine_ls_extinction_method none
_refine_ls_goodness_of_fit_ref 1.009
_refine_ls_hydrogen_treatment constr
_refine_ls_matrix_type full
_refine_ls_number_parameters 424
_refine_ls_number_reflns 7533
_refine_ls_number_restraints 0
_refine_ls_restrained_S_all 1.009
_refine_ls_R_factor_all 0.0589
_refine_ls_R_factor_gt 0.0384
_refine_ls_shift/su_max 0.001
_refine_ls_shift/su_mean 0
_refine_ls_structure_factor_coef Fsqd
_refine_ls_weighting_details 'calc w=1/[\s^2^(Fo^2^)+(0.0307P)^2^+3.1448P] where P=(Fo^2^+2Fc^2^)/3'
_refine_ls_weighting_scheme calc
_refine_ls_wR_factor_gt 0.079
_refine_ls_wR_factor_ref 0.0873
_reflns_number_gt 5905
_reflns_number_total 7533
_reflns_threshold_expression >2sigma(I)
_cod_data_source_file ic701608x-file002.cif
_cod_data_source_block (6)-apr1506
_cod_original_sg_symbol_H-M 'P 21/n'
_cod_database_code 4339403

loop_
_symmetry_equiv_pos_as_xyz
'x, y, z'
'-x+1/2, y+1/2, -z+1/2'
'-x, -y, -z'
'x-1/2, -y-1/2, z-1/2'

loop_
_atom_site_label
_atom_site_type_symbol
_atom_site_fract_x
_atom_site_fract_y
_atom_site_fract_z
_atom_site_U_iso_or_equiv
_atom_site_adp_type
_atom_site_occupancy
_atom_site_symmetry_multiplicity
_atom_site_calc_flag
_atom_site_refinement_flags
_atom_site_disorder_assembly
_atom_site_disorder_group
Sr Sr 0.496430(18) 0.618942(14) 0.243940(10) 0.02887(8) Uani 1 1 d . A .
P1 P 0.29622(6) 0.51422(4) 0.28092(3) 0.03346(16) Uani 1 1 d . . .
P2 P 0.69329(6) 0.72065(4) 0.20059(3) 0.03421(16) Uani 1 1 d . . .
O1 O 0.34461(15) 0.66535(13) 0.14406(9) 0.0464(5) Uani 1 1 d . . .
O2 O 0.44306(15) 0.73948(11) 0.30942(8) 0.0390(4) Uani 1 1 d . . .
O3 O 0.65654(15) 0.58017(13) 0.34127(9) 0.0463(5) Uani 1 1 d . . .
O4 O 0.56229(17) 0.49622(12) 0.18603(9) 0.0483(5) Uani 1 1 d . . .
C1 C 0.2386(2) 0.57995(15) 0.33677(12) 0.0312(6) Uani 1 1 d . . .
C2 C 0.2921(2) 0.59911(16) 0.40261(13) 0.0370(6) Uani 1 1 d . . .
H2 H 0.3663 0.5754 0.4224 0.044 Uiso 1 1 calc R . .
C3 C 0.2400(2) 0.65167(18) 0.43966(14) 0.0439(7) Uani 1 1 d . . .
H3 H 0.2778 0.6623 0.4844 0.053 Uiso 1 1 calc R . .
C4 C 0.1333(2) 0.68861(18) 0.41184(15) 0.0473(7) Uani 1 1 d . . .
H4 H 0.0971 0.7241 0.4373 0.057 Uiso 1 1 calc R . .
C5 C 0.0801(2) 0.67328(16) 0.34665(15) 0.0416(7) Uani 1 1 d . . .
H5 H 0.0082 0.6999 0.3267 0.05 Uiso 1 1 calc R . .
C6 C 0.1306(2) 0.61949(16) 0.31016(13) 0.0361(6) Uani 1 1 d . . .
H6 H 0.0912 0.6088 0.2657 0.043 Uiso 1 1 calc R . .
C7 C 0.38221(19) 0.43275(15) 0.33039(12) 0.0308(6) Uani 1 1 d . . .
C8 C 0.3836(2) 0.40993(16) 0.39549(13) 0.0374(6) Uani 1 1 d . . .
H8 H 0.334 0.4381 0.418 0.045 Uiso 1 1 calc R . .
C9 C 0.4563(2) 0.34693(17) 0.42716(14) 0.0422(6) Uani 1 1 d . . .
H9 H 0.4575 0.3341 0.4715 0.051 Uiso 1 1 calc R . .
C10 C 0.5271(2) 0.30249(17) 0.39582(14) 0.0419(7) Uani 1 1 d . . .
H10 H 0.5774 0.2601 0.4184 0.05 Uiso 1 1 calc R . .
C11 C 0.5231(2) 0.32096(17) 0.33094(14) 0.0420(7) Uani 1 1 d . . .
H11 H 0.569 0.2898 0.3079 0.05 Uiso 1 1 calc R . .
C12 C 0.4527(2) 0.38456(16) 0.29957(13) 0.0380(6) Uani 1 1 d . . .
H12 H 0.4518 0.3963 0.255 0.046 Uiso 1 1 calc R . .
C13 C 0.61341(19) 0.80874(15) 0.15721(12) 0.0294(5) Uani 1 1 d . . .
C14 C 0.5368(2) 0.84893(16) 0.18914(13) 0.0386(6) Uani 1 1 d . . .
H14 H 0.5293 0.8281 0.2303 0.046 Uiso 1 1 calc R . .
C15 C 0.4722(2) 0.91784(17) 0.16263(14) 0.0427(7) Uani 1 1 d . . .
H15 H 0.4212 0.9434 0.1857 0.051 Uiso 1 1 calc R . .
C16 C 0.4808(2) 0.94988(17) 0.10306(14) 0.0407(6) Uani 1 1 d . . .
H16 H 0.4351 0.9964 0.0842 0.049 Uiso 1 1 calc R . .
C17 C 0.5580(2) 0.91248(17) 0.07135(13) 0.0390(6) Uani 1 1 d . . .
H17 H 0.5656 0.9342 0.0305 0.047 Uiso 1 1 calc R . .
C18 C 0.6241(2) 0.84416(16) 0.09804(12) 0.0340(6) Uani 1 1 d . . .
H18 H 0.6778 0.8209 0.0757 0.041 Uiso 1 1 calc R . .
C19 C 0.7494(2) 0.66175(15) 0.14053(13) 0.0332(6) Uani 1 1 d . . .
C20 C 0.7008(2) 0.65538(17) 0.07267(14) 0.0406(6) Uani 1 1 d . . .
H20 H 0.6305 0.6846 0.0538 0.049 Uiso 1 1 calc R . .
C21 C 0.7524(3) 0.60762(19) 0.03233(16) 0.0517(8) Uani 1 1 d . . .
H21 H 0.7179 0.6055 -0.0136 0.062 Uiso 1 1 calc R . .
C22 C 0.8535(3) 0.56319(19) 0.05844(18) 0.0569(9) Uani 1 1 d . . .
H22 H 0.889 0.5307 0.0308 0.068 Uiso 1 1 calc R . .
C23 C 0.9022(3) 0.56672(18) 0.12530(17) 0.0521(8) Uani 1 1 d . . .
H23 H 0.971 0.5357 0.1439 0.062 Uiso 1 1 calc R . .
C24 C 0.8516(2) 0.61500(16) 0.16516(15) 0.0407(6) Uani 1 1 d . . .
H24 H 0.8872 0.6168 0.211 0.049 Uiso 1 1 calc R . .
C25 C 0.3587(3) 0.6965(2) 0.08242(14) 0.0632(10) Uani 1 1 d . . .
H25A H 0.4341 0.6776 0.0744 0.076 Uiso 1 1 calc R . .
H25B H 0.3571 0.758 0.082 0.076 Uiso 1 1 calc R . .
C26 C 0.2576(3) 0.6622(3) 0.03098(15) 0.0665(10) Uani 1 1 d . . .
H26A H 0.2838 0.6162 0.0066 0.08 Uiso 1 1 calc R . .
H26B H 0.2216 0.7061 -0.0006 0.08 Uiso 1 1 calc R . .
C27 C 0.1720(3) 0.6311(2) 0.06835(16) 0.0589(9) Uani 1 1 d . . .
H27A H 0.0928 0.6541 0.0497 0.071 Uiso 1 1 calc R . .
H27B H 0.1675 0.5696 0.0671 0.071 Uiso 1 1 calc R . .
C28 C 0.2198(2) 0.6613(2) 0.13679(14) 0.0590(9) Uani 1 1 d . . .
H28A H 0.1879 0.7168 0.1431 0.071 Uiso 1 1 calc R . .
H28B H 0.2004 0.6222 0.1691 0.071 Uiso 1 1 calc R . .
C33 C 0.6458(3) 0.5424(2) 0.40141(16) 0.0650(10) Uani 1 1 d . A .
H33A H 0.6619 0.482 0.4011 0.078 Uiso 1 1 calc R . .
H33B H 0.5659 0.5506 0.4077 0.078 Uiso 1 1 calc R . .
C34 C 0.7351(3) 0.5850(2) 0.45521(14) 0.0610(9) Uani 1 1 d . . .
H34A H 0.7773 0.544 0.4878 0.073 Uiso 1 1 calc R A .
H34B H 0.6972 0.6266 0.4781 0.073 Uiso 1 1 calc R . .
C35 C 0.8180(3) 0.6267(2) 0.42019(17) 0.0628(9) Uani 1 1 d . A .
H35A H 0.8116 0.688 0.4221 0.075 Uiso 1 1 calc R . .
H35B H 0.9001 0.6103 0.44 0.075 Uiso 1 1 calc R . .
C36 C 0.7796(2) 0.5967(3) 0.35179(15) 0.0691(11) Uani 1 1 d . A .
H36A H 0.7938 0.6395 0.3207 0.083 Uiso 1 1 calc R . .
H36B H 0.8225 0.5454 0.3457 0.083 Uiso 1 1 calc R . .
C29 C 0.3342(2) 0.78723(17) 0.29248(15) 0.0444(7) Uani 0.594(15) 1 d P A 1
H29A H 0.2657 0.7496 0.2849 0.053 Uiso 0.594(15) 1 calc PR A 1
H29B H 0.3298 0.8202 0.2521 0.053 Uiso 0.594(15) 1 calc PR A 1
C30 C 0.3359(4) 0.8432(2) 0.34933(17) 0.0732(11) Uani 0.594(15) 1 d P A 1
H30A H 0.2969 0.8175 0.3812 0.088 Uiso 0.594(15) 1 calc PR A 1
H30B H 0.2989 0.8976 0.3349 0.088 Uiso 0.594(15) 1 calc PR A 1
C31 C 0.4691(7) 0.8518(5) 0.3780(4) 0.069(2) Uiso 0.594(15) 1 d P A 1
H31A H 0.5037 0.8925 0.3527 0.083 Uiso 0.594(15) 1 calc PR A 1
H31B H 0.4871 0.869 0.4247 0.083 Uiso 0.594(15) 1 calc PR A 1
C32 C 0.5120(3) 0.7677(2) 0.37106(16) 0.0669(10) Uani 0.594(15) 1 d P A 1
H32A H 0.5962 0.7685 0.3712 0.08 Uiso 0.594(15) 1 calc PR A 1
H32B H 0.501 0.7314 0.4072 0.08 Uiso 0.594(15) 1 calc PR A 1
C37 C 0.6708(3) 0.44968(19) 0.20898(16) 0.0530(8) Uani 0.697(11) 1 d P A 1
H37A H 0.6686 0.4168 0.2486 0.064 Uiso 0.697(11) 1 calc PR A 1
H37B H 0.7388 0.4879 0.2199 0.064 Uiso 0.697(11) 1 calc PR A 1
C38 C 0.6791(4) 0.3933(2) 0.1531(2) 0.0824(12) Uani 0.697(11) 1 d P A 1
H38A H 0.7314 0.4173 0.1274 0.099 Uiso 0.697(11) 1 calc PR A 1
H38B H 0.7091 0.3378 0.1696 0.099 Uiso 0.697(11) 1 calc PR A 1
C39 C 0.5608(5) 0.3879(4) 0.1140(3) 0.0710(19) Uiso 0.697(11) 1 d P A 1
H39A H 0.5181 0.3425 0.1301 0.085 Uiso 0.697(11) 1 calc PR A 1
H39B H 0.5597 0.377 0.0674 0.085 Uiso 0.697(11) 1 calc PR A 1
C40 C 0.5062(4) 0.4703(3) 0.12109(18) 0.0803(12) Uani 0.697(11) 1 d P A 1
H40A H 0.5208 0.5105 0.0882 0.096 Uiso 0.697(11) 1 calc PR A 1
H40B H 0.4206 0.4647 0.1157 0.096 Uiso 0.697(11) 1 calc PR A 1
C29A C 0.3342(2) 0.78723(17) 0.29248(15) 0.0444(7) Uani 0.406(15) 1 d P A 2
H29D H 0.2657 0.7496 0.2849 0.053 Uiso 0.406(15) 1 calc PR A 2
H29C H 0.3298 0.8202 0.2521 0.053 Uiso 0.406(15) 1 calc PR A 2
C30A C 0.3359(4) 0.8432(2) 0.34933(17) 0.0732(11) Uani 0.406(15) 1 d P A 2
H30D H 0.3299 0.9018 0.3344 0.088 Uiso 0.406(15) 1 calc PR A 2
H30C H 0.2679 0.8309 0.3677 0.088 Uiso 0.406(15) 1 calc PR A 2
C31A C 0.4415(8) 0.8319(6) 0.3989(5) 0.053(3) Uiso 0.406(15) 1 d P A 2
H31D H 0.4244 0.8113 0.4401 0.064 Uiso 0.406(15) 1 calc PR A 2
H31C H 0.4852 0.8849 0.4082 0.064 Uiso 0.406(15) 1 calc PR A 2
C32A C 0.5120(3) 0.7677(2) 0.37106(16) 0.0669(10) Uani 0.406(15) 1 d P A 2
H32D H 0.5855 0.793 0.3653 0.08 Uiso 0.406(15) 1 calc PR A 2
H32C H 0.5326 0.7202 0.4018 0.08 Uiso 0.406(15) 1 calc PR A 2
C37A C 0.6708(3) 0.44968(19) 0.20898(16) 0.0530(8) Uani 0.303(11) 1 d P A 2
H37C H 0.6686 0.4168 0.2486 0.064 Uiso 0.303(11) 1 calc PR A 2
H37D H 0.7388 0.4879 0.2199 0.064 Uiso 0.303(11) 1 calc PR A 2
C38A C 0.6791(4) 0.3933(2) 0.1531(2) 0.0824(12) Uani 0.303(11) 1 d P A 2
H38C H 0.6688 0.3345 0.1646 0.099 Uiso 0.303(11) 1 calc PR A 2
H38D H 0.7563 0.3994 0.1427 0.099 Uiso 0.303(11) 1 calc PR A 2
C39A C 0.5728(10) 0.4224(9) 0.0899(7) 0.066(4) Uiso 0.303(11) 1 d P A 2
H39C H 0.6032 0.4552 0.0577 0.08 Uiso 0.303(11) 1 calc PR A 2
H39D H 0.5282 0.374 0.0675 0.08 Uiso 0.303(11) 1 calc PR A 2
C40A C 0.5062(4) 0.4703(3) 0.12109(18) 0.0803(12) Uani 0.303(11) 1 d P A 2
H40C H 0.435 0.4386 0.1228 0.096 Uiso 0.303(11) 1 calc PR A 2
H40D H 0.4806 0.5205 0.0941 0.096 Uiso 0.303(11) 1 calc PR A 2

loop_
_atom_site_aniso_label
_atom_site_aniso_U_11
_atom_site_aniso_U_22
_atom_site_aniso_U_33
_atom_site_aniso_U_23
_atom_site_aniso_U_13
_atom_site_aniso_U_12
Sr 0.02220(11) 0.03562(14) 0.02904(13) 0.00166(10) 0.00676(9) 0.00294(10)
P1 0.0298(3) 0.0345(4) 0.0391(4) 0.0030(3) 0.0143(3) 0.0027(3)
P2 0.0299(3) 0.0362(4) 0.0395(4) 0.0078(3) 0.0144(3) 0.0047(3)
O1 0.0328(10) 0.0656(13) 0.0380(11) 0.0136(9) 0.0030(8) 0.0052(9)
O2 0.0373(10) 0.0403(11) 0.0409(11) -0.0019(8) 0.0125(8) 0.0027(8)
O3 0.0293(9) 0.0689(14) 0.0391(11) 0.0172(10) 0.0053(8) 0.0092(9)
O4 0.0544(12) 0.0420(11) 0.0535(12) -0.0038(9) 0.0224(10) 0.0074(10)
C1 0.0251(12) 0.0282(13) 0.0439(15) 0.0041(11) 0.0154(11) -0.0031(10)
C2 0.0294(13) 0.0358(15) 0.0463(16) -0.0011(12) 0.0102(12) -0.0027(11)
C3 0.0437(16) 0.0442(16) 0.0447(16) -0.0105(13) 0.0126(13) -0.0061(14)
C4 0.0457(17) 0.0385(16) 0.065(2) -0.0130(14) 0.0269(15) -0.0020(13)
C5 0.0303(13) 0.0343(15) 0.0629(19) 0.0006(13) 0.0162(13) 0.0034(12)
C6 0.0299(13) 0.0372(15) 0.0425(15) 0.0016(12) 0.0113(11) 0.0000(12)
C7 0.0227(12) 0.0281(13) 0.0441(15) -0.0008(11) 0.0129(11) -0.0022(10)
C8 0.0375(14) 0.0344(14) 0.0455(16) 0.0016(12) 0.0205(12) 0.0025(12)
C9 0.0452(16) 0.0403(16) 0.0434(16) 0.0080(13) 0.0152(13) 0.0034(13)
C10 0.0329(14) 0.0334(15) 0.0587(19) 0.0049(13) 0.0099(13) 0.0038(12)
C11 0.0338(14) 0.0369(15) 0.0605(19) -0.0014(13) 0.0219(13) 0.0055(12)
C12 0.0341(14) 0.0397(15) 0.0440(15) 0.0022(12) 0.0172(12) 0.0026(12)
C13 0.0224(11) 0.0294(13) 0.0368(14) 0.0009(11) 0.0082(10) -0.0022(10)
C14 0.0393(14) 0.0369(15) 0.0442(16) 0.0064(12) 0.0189(12) 0.0043(12)
C15 0.0385(15) 0.0375(16) 0.0579(18) 0.0027(13) 0.0231(13) 0.0052(13)
C16 0.0335(14) 0.0326(15) 0.0527(17) 0.0069(13) 0.0043(12) 0.0055(12)
C17 0.0416(15) 0.0382(15) 0.0360(15) 0.0047(12) 0.0068(12) -0.0024(13)
C18 0.0310(13) 0.0352(14) 0.0376(14) 0.0008(12) 0.0117(11) -0.0006(11)
C19 0.0256(12) 0.0281(13) 0.0488(16) 0.0027(11) 0.0150(11) -0.0039(11)
C20 0.0330(14) 0.0391(15) 0.0506(17) -0.0036(13) 0.0122(12) -0.0041(12)
C21 0.0520(18) 0.0518(19) 0.0546(19) -0.0156(15) 0.0193(15) -0.0165(15)
C22 0.0507(19) 0.0445(18) 0.086(3) -0.0220(17) 0.0366(18) -0.0059(15)
C23 0.0415(16) 0.0381(17) 0.081(2) -0.0044(16) 0.0229(16) 0.0027(13)
C24 0.0316(14) 0.0363(15) 0.0570(18) 0.0028(13) 0.0162(12) 0.0006(12)
C25 0.0478(18) 0.091(3) 0.0448(18) 0.0239(17) -0.0001(14) -0.0177(18)
C26 0.057(2) 0.100(3) 0.0398(18) 0.0019(18) 0.0062(15) -0.015(2)
C27 0.0373(16) 0.070(2) 0.067(2) -0.0059(17) 0.0078(15) -0.0065(15)
C28 0.0317(15) 0.099(3) 0.0456(18) 0.0175(17) 0.0075(13) 0.0163(17)
C33 0.0437(17) 0.086(3) 0.062(2) 0.0317(19) 0.0060(15) -0.0124(17)
C34 0.0453(17) 0.099(3) 0.0384(17) 0.0115(17) 0.0101(14) 0.0161(18)
C35 0.0366(16) 0.073(2) 0.074(2) 0.0146(19) 0.0046(15) 0.0002(16)
C36 0.0313(15) 0.126(3) 0.051(2) 0.040(2) 0.0112(14) 0.0163(18)
C29 0.0354(14) 0.0406(16) 0.0602(19) 0.0018(14) 0.0178(13) 0.0022(13)
C30 0.107(3) 0.060(2) 0.062(2) 0.0070(18) 0.039(2) 0.035(2)
C32 0.070(2) 0.070(2) 0.051(2) -0.0154(17) -0.0032(17) 0.0150(19)
C37 0.0476(17) 0.0466(18) 0.073(2) 0.0025(16) 0.0298(16) 0.0053(14)
C38 0.098(3) 0.065(2) 0.098(3) -0.012(2) 0.052(3) 0.023(2)
C40 0.094(3) 0.083(3) 0.060(2) -0.020(2) 0.011(2) 0.023(2)
C29A 0.0354(14) 0.0406(16) 0.0602(19) 0.0018(14) 0.0178(13) 0.0022(13)
C30A 0.107(3) 0.060(2) 0.062(2) 0.0070(18) 0.039(2) 0.035(2)
C32A 0.070(2) 0.070(2) 0.051(2) -0.0154(17) -0.0032(17) 0.0150(19)
C37A 0.0476(17) 0.0466(18) 0.073(2) 0.0025(16) 0.0298(16) 0.0053(14)
C38A 0.098(3) 0.065(2) 0.098(3) -0.012(2) 0.052(3) 0.023(2)
C40A 0.094(3) 0.083(3) 0.060(2) -0.020(2) 0.011(2) 0.023(2)

loop_
_atom_type_symbol
_atom_type_description
_atom_type_scat_dispersion_real
_atom_type_scat_dispersion_imag
_atom_type_scat_source
C C 0.0033 0.0016 'International Tables Vol C Tables 4.2.6.8 and 6.1.1.4'
H H 0 0 'International Tables Vol C Tables 4.2.6.8 and 6.1.1.4'
O O 0.0106 0.006 'International Tables Vol C Tables 4.2.6.8 and 6.1.1.4'
P P 0.1023 0.0942 'International Tables Vol C Tables 4.2.6.8 and 6.1.1.4'
Sr Sr -1.5307 3.2498 'International Tables Vol C Tables 4.2.6.8 and 6.1.1.4'

loop_
_geom_angle_atom_site_label_1
_geom_angle_atom_site_label_2
_geom_angle_atom_site_label_3
_geom_angle
O3 Sr O1 176.05(6)
O3 Sr O4 86.51(7)
O1 Sr O4 94.03(6)
O3 Sr O2 89.17(6)
O1 Sr O2 90.26(6)
O4 Sr O2 175.68(6)
O3 Sr P1 97.26(4)
O1 Sr P1 86.63(4)
O4 Sr P1 92.09(5)
O2 Sr P1 88.64(4)
O3 Sr P2 84.48(4)
O1 Sr P2 91.65(4)
O4 Sr P2 86.18(5)
O2 Sr P2 93.23(4)
P1 Sr P2 177.476(19)
C7 P1 C1 107.05(11)
C7 P1 Sr 100.39(7)
C1 P1 Sr 105.44(8)
C13 P2 C19 106.82(11)
C13 P2 Sr 102.85(7)
C19 P2 Sr 110.24(8)
C25 O1 C28 105.1(2)
C25 O1 Sr 129.84(16)
C28 O1 Sr 125.04(16)
C32 O2 C29 109.0(2)
C32 O2 Sr 124.93(17)
C29 O2 Sr 125.96(15)
C33 O3 C36 104.2(2)
C33 O3 Sr 127.92(16)
C36 O3 Sr 127.71(16)
C40 O4 C37 109.3(2)
C40 O4 Sr 124.15(18)
C37 O4 Sr 125.96(17)
C2 C1 C6 115.8(2)
C2 C1 P1 127.54(18)
C6 C1 P1 116.58(19)
C3 C2 C1 122.0(2)
C3 C2 H2 119
C1 C2 H2 119
C4 C3 C2 120.4(3)
C4 C3 H3 119.8
C2 C3 H3 119.8
C5 C4 C3 119.1(3)
C5 C4 H4 120.4
C3 C4 H4 120.4
C4 C5 C6 120.5(3)
C4 C5 H5 119.7
C6 C5 H5 119.7
C5 C6 C1 122.1(2)
C5 C6 H6 118.9
C1 C6 H6 118.9
C12 C7 C8 115.7(2)
C12 C7 P1 116.40(19)
C8 C7 P1 127.84(18)
C9 C8 C7 120.9(2)
C9 C8 H8 119.5
C7 C8 H8 119.5
C10 C9 C8 121.6(3)
C10 C9 H9 119.2
C8 C9 H9 119.2
C9 C10 C11 118.6(2)
C9 C10 H10 120.7
C11 C10 H10 120.7
C12 C11 C10 120.1(2)
C12 C11 H11 120
C10 C11 H11 120
C11 C12 C7 123.0(2)
C11 C12 H12 118.5
C7 C12 H12 118.5
C18 C13 C14 116.3(2)
C18 C13 P2 127.89(18)
C14 C13 P2 115.71(18)
C15 C14 C13 122.1(2)
C15 C14 H14 118.9
C13 C14 H14 118.9
C16 C15 C14 120.6(2)
C16 C15 H15 119.7
C14 C15 H15 119.7
C15 C16 C17 118.3(2)
C15 C16 H16 120.8
C17 C16 H16 120.8
C18 C17 C16 121.3(2)
C18 C17 H17 119.3
C16 C17 H17 119.3
C17 C18 C13 121.2(2)
C17 C18 H18 119.4
C13 C18 H18 119.4
C20 C19 C24 115.8(2)
C20 C19 P2 127.75(19)
C24 C19 P2 116.5(2)
C21 C20 C19 121.9(3)
C21 C20 H20 119
C19 C20 H20 119.1
C22 C21 C20 120.5(3)
C22 C21 H21 119.7
C20 C21 H21 119.7
C23 C22 C21 119.0(3)
C23 C22 H22 120.5
C21 C22 H22 120.5
C24 C23 C22 120.4(3)
C24 C23 H23 119.8
C22 C23 H23 119.8
C23 C24 C19 122.4(3)
C23 C24 H24 118.8
C19 C24 H24 118.8
O1 C25 C26 105.9(2)
O1 C25 H25A 110.6
C26 C25 H25A 110.6
O1 C25 H25B 110.6
C26 C25 H25B 110.6
H25A C25 H25B 108.7
C25 C26 C27 105.2(3)
C25 C26 H26A 110.7
C27 C26 H26A 110.7
C25 C26 H26B 110.7
C27 C26 H26B 110.7
H26A C26 H26B 108.8
C28 C27 C26 104.4(2)
C28 C27 H27A 110.9
C26 C27 H27A 110.9
C28 C27 H27B 110.9
C26 C27 H27B 110.9
H27A C27 H27B 108.9
O1 C28 C27 104.6(2)
O1 C28 H28A 110.8
C27 C28 H28A 110.8
O1 C28 H28B 110.8
C27 C28 H28B 110.8
H28A C28 H28B 108.9
O3 C33 C34 105.8(2)
O3 C33 H33A 110.6
C34 C33 H33A 110.6
O3 C33 H33B 110.6
C34 C33 H33B 110.6
H33A C33 H33B 108.7
C33 C34 C35 104.6(2)
C33 C34 H34A 110.8
C35 C34 H34A 110.8
C33 C34 H34B 110.8
C35 C34 H34B 110.8
H34A C34 H34B 108.9
C36 C35 C34 104.3(3)
C36 C35 H35A 110.9
C34 C35 H35A 110.9
C36 C35 H35B 110.9
C34 C35 H35B 110.9
H35A C35 H35B 108.9
O3 C36 C35 105.5(2)
O3 C36 H36A 110.6
C35 C36 H36A 110.6
O3 C36 H36B 110.6
C35 C36 H36B 110.6
H36A C36 H36B 108.8
O2 C29 C30 106.4(2)
O2 C29 H29A 110.4
C30 C29 H29A 110.4
O2 C29 H29B 110.4
C30 C29 H29B 110.4
H29A C29 H29B 108.6
C29 C30 C31 100.4(4)
C29 C30 H30A 111.7
C31 C30 H30A 111.7
C29 C30 H30B 111.7
C31 C30 H30B 111.7
H30A C30 H30B 109.5
C32 C31 C30 102.8(5)
C32 C31 H31A 111.2
C30 C31 H31A 111.2
C32 C31 H31B 111.2
C30 C31 H31B 111.2
H31A C31 H31B 109.1
O2 C32 C31 104.5(4)
O2 C32 H32A 110.8
C31 C32 H32A 110.8
O2 C32 H32B 110.8
C31 C32 H32B 110.8
H32A C32 H32B 108.9
O4 C37 C38 105.7(3)
O4 C37 H37A 110.6
C38 C37 H37A 110.6
O4 C37 H37B 110.6
C38 C37 H37B 110.6
H37A C37 H37B 108.7
C39 C38 C37 104.1(3)
C39 C38 H38A 110.9
C37 C38 H38A 110.9
C39 C38 H38B 110.9
C37 C38 H38B 110.9
H38A C38 H38B 109
C38 C39 C40 105.6(4)
C38 C39 H39A 110.6
C40 C39 H39A 110.6
C38 C39 H39B 110.6
C40 C39 H39B 110.6
H39A C39 H39B 108.7
O4 C40 C39 104.1(3)
O4 C40 H40A 110.9
C39 C40 H40A 110.9
O4 C40 H40B 110.9
C39 C40 H40B 110.9
H40A C40 H40B 108.9
H31D C31A H31C 108.8
H39C C39A H39D 109.4

loop_
_geom_bond_atom_site_label_1
_geom_bond_atom_site_label_2
_geom_bond_distance
Sr O3 2.4949(17)
Sr O1 2.5114(17)
Sr O4 2.5350(18)
Sr O2 2.5406(17)
Sr P1 3.1427(7)
Sr P2 3.1453(7)
P1 C7 1.817(3)
P1 C1 1.826(2)
P2 C13 1.816(2)
P2 C19 1.823(3)
O1 C25 1.432(3)
O1 C28 1.440(3)
O2 C32 1.422(3)
O2 C29 1.461(3)
O3 C33 1.432(3)
O3 C36 1.436(3)
O4 C40 1.423(4)
O4 C37 1.456(3)
C1 C2 1.405(4)
C1 C6 1.409(3)
C2 C3 1.388(4)
C2 H2 0.95
C3 C4 1.383(4)
C3 H3 0.95
C4 C5 1.380(4)
C4 H4 0.95
C5 C6 1.381(4)
C5 H5 0.95
C6 H6 0.95
C7 C12 1.402(3)
C7 C8 1.410(3)
C8 C9 1.386(4)
C8 H8 0.95
C9 C10 1.379(4)
C9 H9 0.95
C10 C11 1.382(4)
C10 H10 0.95
C11 C12 1.378(4)
C11 H11 0.95
C12 H12 0.95
C13 C18 1.398(3)
C13 C14 1.404(3)
C14 C15 1.382(4)
C14 H14 0.95
C15 C16 1.378(4)
C15 H15 0.95
C16 C17 1.386(4)
C16 H16 0.95
C17 C18 1.383(4)
C17 H17 0.95
C18 H18 0.95
C19 C20 1.402(4)
C19 C24 1.406(3)
C20 C21 1.387(4)
C20 H20 0.95
C21 C22 1.381(4)
C21 H21 0.95
C22 C23 1.380(4)
C22 H22 0.95
C23 C24 1.377(4)
C23 H23 0.95
C24 H24 0.95
C25 C26 1.502(4)
C25 H25A 0.99
C25 H25B 0.99
C26 C27 1.505(4)
C26 H26A 0.99
C26 H26B 0.99
C27 C28 1.489(4)
C27 H27A 0.99
C27 H27B 0.99
C28 H28A 0.99
C28 H28B 0.99
C33 C34 1.505(4)
C33 H33A 0.99
C33 H33B 0.99
C34 C35 1.513(4)
C34 H34A 0.99
C34 H34B 0.99
C35 C36 1.475(5)
C35 H35A 0.99
C35 H35B 0.99
C36 H36A 0.99
C36 H36B 0.99
C29 C30 1.490(4)
C29 H29A 0.99
C29 H29B 0.99
C30 C31 1.542(8)
C30 H30A 0.99
C30 H30B 0.99
C31 C32 1.463(7)
C31 H31A 0.99
C31 H31B 0.99
C32 H32A 0.99
C32 H32B 0.99
C37 C38 1.503(4)
C37 H37A 0.99
C37 H37B 0.99
C38 C39 1.436(6)
C38 H38A 0.99
C38 H38B 0.99
C39 C40 1.496(7)
C39 H39A 0.99
C39 H39B 0.99
C40 H40A 0.99
C40 H40B 0.99
C31A H31D 0.99
C31A H31C 0.99
C39A H39C 0.99
C39A H39D 0.99
